data_4025058
loop_
_publ_author_name
'Robin A. Weatherhead'
'Michael D. Carducci'
'Eugene A. Mash'

_publ_contact_author_address
;
     The University of Arizona
     Department of Chemistry and Biochemistry
     1306 E. University Boulevard
     Tucson, AZ 85721-0041
     USA
;
_publ_contact_author_email emash@u.arizona.edu
_publ_contact_author_fax 520-621-8407
_publ_contact_author_name 'Professor Eugene A. Mash, Jr.'
_publ_contact_author_phone 520-621-6321
_publ_section_title
;
Synthesis of Conformationally Constrained Diaminodicarboxylic Acid
Derivatives
;
_journal_name_full 'Journal of Organic Chemistry'
_journal_page_first 8773
_journal_page_last 8778
_journal_paper_doi 10.1021/jo901892d
_journal_volume 74
_journal_year 2009
_chemical_formula_moiety '(C11 H20 N2 O4), Cl2'
_chemical_formula_sum 'C11 H20 Cl2 N2 O4'
_chemical_formula_weight 315.19
_chemical_name_common 'spirobisaminoester HCl salt'
_chemical_name_systematic
; 
 ? 
;
_space_group_IT_number 14
_symmetry_cell_setting monoclinic
_symmetry_space_group_name_Hall '-P 2ybc'
_symmetry_space_group_name_H-M 'P 1 21/c 1'
_atom_sites_solution_hydrogens geom
_atom_sites_solution_primary direct
_atom_sites_solution_secondary difmap
_audit_creation_method SHELXL-97
_cell_angle_alpha 90.00
_cell_angle_beta 90.511(13)
_cell_angle_gamma 90.00
_cell_formula_units_Z 4
_cell_length_a 8.681(6)
_cell_length_b 16.982(12)
_cell_length_c 11.343(8)
_cell_measurement_reflns_used 400
_cell_measurement_temperature 293(2)
_cell_measurement_theta_max 16.18
_cell_measurement_theta_min 2.40
_cell_volume 1672(2)
_computing_cell_refinement 'Bruker SMART'
_computing_data_collection 'Bruker SMART'
_computing_data_reduction 'Bruker SAINT'
_computing_molecular_graphics 'Bruker SHELXTL'
_computing_publication_material 'Bruker SHELXTL'
_computing_structure_refinement 'SHELXL-97 (Sheldrick, 1997)'
_computing_structure_solution 'SHELXS-97 (Sheldrick, 1990)'
_diffrn_ambient_temperature 293(2)
_diffrn_measured_fraction_theta_full 1.000
_diffrn_measured_fraction_theta_max 1.000
_diffrn_measurement_device_type 'CCD area detector'
_diffrn_measurement_method 'phi and omega scans'
_diffrn_measurement_specimen_support 'glass fiber'
_diffrn_radiation_monochromator graphite
_diffrn_radiation_source 'fine-focus sealed tube'
_diffrn_radiation_type MoK\a
_diffrn_radiation_wavelength 0.71073
_diffrn_reflns_av_R_equivalents 0.2568
_diffrn_reflns_av_sigmaI/netI 0.3166
_diffrn_reflns_limit_h_max 7
_diffrn_reflns_limit_h_min -7
_diffrn_reflns_limit_k_max 15
_diffrn_reflns_limit_k_min -15
_diffrn_reflns_limit_l_max 8
_diffrn_reflns_limit_l_min -10
_diffrn_reflns_number 4215
_diffrn_reflns_theta_full 18.85
_diffrn_reflns_theta_max 18.85
_diffrn_reflns_theta_min 2.16
_diffrn_standards_decay_% 0.28
_diffrn_standards_interval_time 2520
_diffrn_standards_number 7
_exptl_absorpt_coefficient_mu 0.398
_exptl_absorpt_correction_T_max 0.9960
_exptl_absorpt_correction_T_min 0.9070
_exptl_absorpt_correction_type none
_exptl_crystal_colour colorless
_exptl_crystal_density_diffrn 1.252
_exptl_crystal_density_meas 0
_exptl_crystal_density_method 'not measured'
_exptl_crystal_description plate
_exptl_crystal_F_000 664
_exptl_crystal_size_max 0.25
_exptl_crystal_size_mid 0.20
_exptl_crystal_size_min 0.01
_refine_diff_density_max 0.260
_refine_diff_density_min -0.189
_refine_diff_density_rms 0.045
_refine_ls_extinction_coef 0.0047(12)
_refine_ls_extinction_expression Fc^*^=kFc[1+0.001xFc^2^\l^3^/sin(2\q)]^-1/4^
_refine_ls_extinction_method SHELXL
_refine_ls_goodness_of_fit_ref 0.774
_refine_ls_hydrogen_treatment mixed
_refine_ls_matrix_type full
_refine_ls_number_parameters 173
_refine_ls_number_reflns 1307
_refine_ls_number_restraints 54
_refine_ls_restrained_S_all 0.778
_refine_ls_R_factor_all 0.2342
_refine_ls_R_factor_gt 0.0643
_refine_ls_shift/su_max 0.000
_refine_ls_shift/su_mean 0.000
_refine_ls_structure_factor_coef Fsqd
_refine_ls_weighting_details 'calc w=1/[\s^2^(Fo^2^)+(0.0000P)^2^+0.0000P] where P=(Fo^2^+2Fc^2^)/3'
_refine_ls_weighting_scheme calc
_refine_ls_wR_factor_gt 0.0953
_refine_ls_wR_factor_ref 0.1310
_reflns_number_gt 395
_reflns_number_total 1307
_reflns_threshold_expression I>2sigma(I)
_cod_data_source_file jo901892d_si_002_1.cif
_cod_data_source_block 15
_cod_depositor_comments
;
The following automatic conversions were performed:
data name '_symmetry_space_group_it_number' replaced with
'_space_group_IT_number' as specified in the replacement file
'/home/antanas/src/cod-tools/trunk/data/replacement-values/replacement_tags.lst'.

'_symmetry_space_group_number'
data item was removed -- it should have been renamed to
'_space_group_IT_number' as specified in the replacement file
'/home/antanas/src/cod-tools/trunk/data/replacement-values/replacement_tags.lst',
but the replacement data item was already present in the data block
and had the same value as the '_symmetry_space_group_number' data
item.

Automatic conversion script
Id: cif_correct_tags 4998 2017-03-02 13:24:31Z antanas 
;
_cod_original_sg_symbol_H-M P2(1)/c
_cod_database_code 4025058

loop_
_symmetry_equiv_pos_as_xyz
'x, y, z'
'-x, y+1/2, -z+1/2'
'-x, -y, -z'
'x, -y-1/2, z-1/2'

loop_
_atom_site_label
_atom_site_type_symbol
_atom_site_fract_x
_atom_site_fract_y
_atom_site_fract_z
_atom_site_U_iso_or_equiv
_atom_site_adp_type
_atom_site_occupancy
_atom_site_symmetry_multiplicity
_atom_site_calc_flag
_atom_site_refinement_flags
_atom_site_disorder_assembly
_atom_site_disorder_group
Cl1 Cl 0.7027(4) 0.0248(2) 0.1312(3) 0.0780(15) Uani 1 1 d . . .
Cl2 Cl 1.2896(6) -0.2696(3) -0.3924(4) 0.157(2) Uani 1 1 d . . .
C1 C 1.1161(16) -0.5930(8) -0.3235(13) 0.063(4) Uani 1 1 d U . .
C11 C 1.2917(13) -0.5821(8) -0.3032(14) 0.087(5) Uani 1 1 d U . .
H11A H 1.3298 -0.6110 -0.2352 0.105 Uiso 1 1 calc R . .
H11B H 1.3516 -0.5951 -0.3723 0.105 Uiso 1 1 calc R . .
C12 C 1.1062(12) -0.5024(6) -0.3236(12) 0.073(4) Uani 1 1 d U . .
H12A H 1.0338 -0.4817 -0.2668 0.088 Uiso 1 1 calc R . .
H12B H 1.0870 -0.4802 -0.4011 0.088 Uiso 1 1 calc R . .
C13 C 1.2824(15) -0.4955(9) -0.2815(15) 0.063(4) Uani 1 1 d U . .
N14 N 1.3741(9) -0.4483(6) -0.3658(8) 0.074(4) Uani 1 1 d U . .
H14A H 1.4712 -0.4454 -0.3404 0.111 Uiso 1 1 calc R . .
H14B H 1.3347 -0.4000 -0.3710 0.111 Uiso 1 1 calc R . .
H14C H 1.3712 -0.4711 -0.4364 0.111 Uiso 1 1 calc R . .
C15 C 1.311(2) -0.4668(12) -0.1668(18) 0.092(6) Uani 1 1 d U . .
O16 O 1.3992(13) -0.4172(8) -0.1396(10) 0.158(6) Uani 1 1 d U . .
O17 O 1.2239(12) -0.5040(7) -0.0905(11) 0.111(4) Uani 1 1 d U . .
C18 C 1.2407(17) -0.4754(10) 0.0303(14) 0.142(8) Uani 1 1 d U . .
H18A H 1.1740 -0.5049 0.0810 0.213 Uiso 1 1 calc R . .
H18B H 1.2136 -0.4207 0.0334 0.213 Uiso 1 1 calc R . .
H18C H 1.3456 -0.4820 0.0560 0.213 Uiso 1 1 calc R . .
C21 C 1.0487(15) -0.6425(7) -0.4207(13) 0.076(4) Uani 1 1 d U . .
H21A H 1.1259 -0.6679 -0.4689 0.092 Uiso 1 1 calc R . .
H21B H 0.9747 -0.6144 -0.4695 0.092 Uiso 1 1 calc R . .
C22 C 1.0186(14) -0.6401(7) -0.2347(12) 0.077(4) Uani 1 1 d U . .
H22A H 1.0789 -0.6636 -0.1714 0.093 Uiso 1 1 calc R . .
H22B H 0.9322 -0.6108 -0.2036 0.093 Uiso 1 1 calc R . .
C23 C 0.9737(17) -0.6983(8) -0.3315(13) 0.064(4) Uani 1 1 d U . .
N24 N 0.8016(11) -0.7077(5) -0.3461(9) 0.084(4) Uani 1 1 d U . .
H24A H 0.7667 -0.7408 -0.2916 0.126 Uiso 1 1 calc R . .
H24B H 0.7806 -0.7268 -0.4175 0.126 Uiso 1 1 calc R . .
H24C H 0.7562 -0.6611 -0.3378 0.126 Uiso 1 1 calc R . .
C25 C 1.047(2) -0.7738(11) -0.3220(18) 0.105(6) Uani 1 1 d U . .
O26 O 0.9894(13) -0.8352(6) -0.3521(11) 0.131(5) Uani 1 1 d U . .
O27 O 1.1964(12) -0.7676(6) -0.3004(12) 0.135(5) Uani 1 1 d U . .
C28 C 1.2936(17) -0.8362(9) -0.3015(18) 0.196(9) Uani 1 1 d U . .
H28A H 1.3977 -0.8211 -0.2834 0.295 Uiso 1 1 calc R . .
H28B H 1.2895 -0.8601 -0.3781 0.295 Uiso 1 1 calc R . .
H28C H 1.2583 -0.8732 -0.2436 0.295 Uiso 1 1 calc R . .

loop_
_atom_site_aniso_label
_atom_site_aniso_U_11
_atom_site_aniso_U_22
_atom_site_aniso_U_33
_atom_site_aniso_U_23
_atom_site_aniso_U_13
_atom_site_aniso_U_12
Cl1 0.059(3) 0.094(3) 0.081(3) 0.016(3) -0.016(2) -0.007(3)
Cl2 0.227(6) 0.137(5) 0.106(4) -0.040(4) -0.002(4) 0.035(4)
C1 0.050(8) 0.043(8) 0.095(13) 0.021(9) -0.013(9) 0.019(7)
C11 0.047(7) 0.093(9) 0.121(14) -0.005(10) -0.009(9) 0.027(8)
C12 0.044(7) 0.056(7) 0.119(13) 0.011(8) -0.004(8) 0.002(7)
C13 0.040(8) 0.074(10) 0.074(9) -0.003(9) -0.004(9) 0.008(8)
N14 0.038(7) 0.123(10) 0.062(8) 0.007(8) -0.010(6) -0.005(7)
C15 0.063(14) 0.147(17) 0.066(9) -0.005(11) 0.009(9) -0.009(10)
O16 0.100(10) 0.271(16) 0.104(11) -0.070(10) 0.008(8) -0.075(10)
O17 0.085(8) 0.162(12) 0.085(8) 0.023(10) 0.013(8) 0.018(8)
C18 0.171(18) 0.178(19) 0.076(10) 0.032(14) 0.028(14) 0.041(15)
C21 0.080(11) 0.061(10) 0.088(10) 0.018(7) -0.003(9) -0.006(8)
C22 0.084(11) 0.059(9) 0.089(10) 0.009(7) -0.004(9) 0.003(8)
C23 0.078(9) 0.038(7) 0.077(12) 0.009(7) 0.011(11) 0.015(7)
N24 0.088(7) 0.070(9) 0.094(11) 0.032(7) -0.009(8) -0.011(7)
C25 0.110(10) 0.038(8) 0.17(2) 0.015(10) -0.025(16) 0.009(10)
O26 0.161(10) 0.045(7) 0.187(12) -0.011(9) -0.033(9) 0.011(8)
O27 0.096(8) 0.061(8) 0.247(15) 0.041(9) -0.021(11) 0.029(7)
C28 0.170(13) 0.142(14) 0.276(18) 0.060(14) -0.012(14) 0.104(11)

loop_
_atom_type_symbol
_atom_type_description
_atom_type_scat_dispersion_real
_atom_type_scat_dispersion_imag
_atom_type_scat_source
C C 0.0033 0.0016 'International Tables Vol C Tables 4.2.6.8 and 6.1.1.4'
H H 0.0000 0.0000 'International Tables Vol C Tables 4.2.6.8 and 6.1.1.4'
N N 0.0061 0.0033 'International Tables Vol C Tables 4.2.6.8 and 6.1.1.4'
O O 0.0106 0.0060 'International Tables Vol C Tables 4.2.6.8 and 6.1.1.4'
Cl Cl 0.1484 0.1585 'International Tables Vol C Tables 4.2.6.8 and 6.1.1.4'

loop_
_geom_angle_atom_site_label_1
_geom_angle_atom_site_label_2
_geom_angle_atom_site_label_3
_geom_angle
_geom_angle_site_symmetry_1
_geom_angle_site_symmetry_3
_geom_angle_publ_flag
C21 C1 C12 122.5(12) . . ?
C21 C1 C22 88.6(11) . . ?
C12 C1 C22 119.1(12) . . ?
C21 C1 C11 123.5(13) . . ?
C12 C1 C11 86.3(10) . . ?
C22 C1 C11 120.5(12) . . ?
C13 C11 C1 95.0(11) . . ?
C13 C11 H11A 112.7 . . ?
C1 C11 H11A 112.7 . . ?
C13 C11 H11B 112.7 . . ?
C1 C11 H11B 112.7 . . ?
H11A C11 H11B 110.2 . . ?
C1 C12 C13 91.1(10) . . ?
C1 C12 H12A 113.4 . . ?
C13 C12 H12A 113.4 . . ?
C1 C12 H12B 113.4 . . ?
C13 C12 H12B 113.4 . . ?
H12A C12 H12B 110.7 . . ?
C15 C13 N14 108.5(15) . . ?
C15 C13 C11 118.9(16) . . ?
N14 C13 C11 113.4(14) . . ?
C15 C13 C12 117.2(14) . . ?
N14 C13 C12 111.3(12) . . ?
C11 C13 C12 86.1(10) . . ?
C13 N14 H14A 109.5 . . ?
C13 N14 H14B 109.5 . . ?
H14A N14 H14B 109.5 . . ?
C13 N14 H14C 109.5 . . ?
H14A N14 H14C 109.5 . . ?
H14B N14 H14C 109.5 . . ?
O16 C15 O17 123(2) . . ?
O16 C15 C13 127(2) . . ?
O17 C15 C13 110.3(19) . . ?
C15 O17 C18 114.0(15) . . ?
O17 C18 H18A 109.5 . . ?
O17 C18 H18B 109.5 . . ?
H18A C18 H18B 109.5 . . ?
O17 C18 H18C 109.5 . . ?
H18A C18 H18C 109.5 . . ?
H18B C18 H18C 109.5 . . ?
C1 C21 C23 91.5(12) . . ?
C1 C21 H21A 113.4 . . ?
C23 C21 H21A 113.4 . . ?
C1 C21 H21B 113.4 . . ?
C23 C21 H21B 113.4 . . ?
H21A C21 H21B 110.7 . . ?
C23 C22 C1 90.2(11) . . ?
C23 C22 H22A 113.6 . . ?
C1 C22 H22A 113.6 . . ?
C23 C22 H22B 113.6 . . ?
C1 C22 H22B 113.6 . . ?
H22A C22 H22B 110.9 . . ?
C25 C23 N24 110.6(13) . . ?
C25 C23 C22 114.5(14) . . ?
N24 C23 C22 113.2(12) . . ?
C25 C23 C21 114.3(13) . . ?
N24 C23 C21 114.7(12) . . ?
C22 C23 C21 88.1(11) . . ?
C23 N24 H24A 109.5 . . ?
C23 N24 H24B 109.5 . . ?
H24A N24 H24B 109.5 . . ?
C23 N24 H24C 109.5 . . ?
H24A N24 H24C 109.5 . . ?
H24B N24 H24C 109.5 . . ?
O26 C25 O27 121.7(19) . . ?
O26 C25 C23 124.8(18) . . ?
O27 C25 C23 112.1(16) . . ?
C25 O27 C28 120.5(14) . . ?
O27 C28 H28A 109.5 . . ?
O27 C28 H28B 109.5 . . ?
H28A C28 H28B 109.5 . . ?
O27 C28 H28C 109.5 . . ?
H28A C28 H28C 109.5 . . ?
H28B C28 H28C 109.5 . . ?

loop_
_geom_bond_atom_site_label_1
_geom_bond_atom_site_label_2
_geom_bond_distance
_geom_bond_site_symmetry_2
_geom_bond_publ_flag
C1 C21 1.501(16) . ?
C1 C12 1.541(14) . ?
C1 C22 1.545(15) . ?
C1 C11 1.550(15) . ?
C11 C13 1.494(15) . ?
C11 H11A 0.9700 . ?
C11 H11B 0.9700 . ?
C12 C13 1.602(16) . ?
C12 H12A 0.9700 . ?
C12 H12B 0.9700 . ?
C13 C15 1.41(2) . ?
C13 N14 1.484(15) . ?
N14 H14A 0.8900 . ?
N14 H14B 0.8900 . ?
N14 H14C 0.8900 . ?
C15 O16 1.180(18) . ?
C15 O17 1.314(18) . ?
O17 C18 1.459(16) . ?
C18 H18A 0.9600 . ?
C18 H18B 0.9600 . ?
C18 H18C 0.9600 . ?
C21 C23 1.536(15) . ?
C21 H21A 0.9700 . ?
C21 H21B 0.9700 . ?
C22 C23 1.525(16) . ?
C22 H22A 0.9700 . ?
C22 H22B 0.9700 . ?
C23 C25 1.435(19) . ?
C23 N24 1.510(14) . ?
N24 H24A 0.8900 . ?
N24 H24B 0.8900 . ?
N24 H24C 0.8900 . ?
C25 O26 1.205(15) . ?
C25 O27 1.323(16) . ?
O27 C28 1.439(14) . ?
C28 H28A 0.9600 . ?
C28 H28B 0.9600 . ?
C28 H28C 0.9600 . ?

loop_
_geom_torsion_atom_site_label_1
_geom_torsion_atom_site_label_2
_geom_torsion_atom_site_label_3
_geom_torsion_atom_site_label_4
_geom_torsion
_geom_torsion_site_symmetry_1
_geom_torsion_site_symmetry_2
_geom_torsion_site_symmetry_3
_geom_torsion_site_symmetry_4
_geom_torsion_publ_flag
C21 C1 C11 C13 136.5(14) . . . . ?
C12 C1 C11 C13 9.4(14) . . . . ?
C22 C1 C11 C13 -112.5(15) . . . . ?
C21 C1 C12 C13 -136.7(14) . . . . ?
C22 C1 C12 C13 114.4(14) . . . . ?
C11 C1 C12 C13 -8.8(13) . . . . ?
C1 C11 C13 C15 110.0(16) . . . . ?
C1 C11 C13 N14 -120.6(12) . . . . ?
C1 C11 C13 C12 -9.1(13) . . . . ?
C1 C12 C13 C15 -111.6(17) . . . . ?
C1 C12 C13 N14 122.7(12) . . . . ?
C1 C12 C13 C11 9.1(13) . . . . ?
N14 C13 C15 O16 -5(3) . . . . ?
C11 C13 C15 O16 127(2) . . . . ?
C12 C13 C15 O16 -132(2) . . . . ?
N14 C13 C15 O17 176.1(12) . . . . ?
C11 C13 C15 O17 -52(2) . . . . ?
C12 C13 C15 O17 49(2) . . . . ?
O16 C15 O17 C18 3(3) . . . . ?
C13 C15 O17 C18 -177.4(14) . . . . ?
C12 C1 C21 C23 -133.3(14) . . . . ?
C22 C1 C21 C23 -9.1(11) . . . . ?
C11 C1 C21 C23 117.4(14) . . . . ?
C21 C1 C22 C23 9.1(11) . . . . ?
C12 C1 C22 C23 136.2(13) . . . . ?
C11 C1 C22 C23 -119.7(14) . . . . ?
C1 C22 C23 C25 106.9(14) . . . . ?
C1 C22 C23 N24 -125.1(12) . . . . ?
C1 C22 C23 C21 -8.9(11) . . . . ?
C1 C21 C23 C25 -106.9(14) . . . . ?
C1 C21 C23 N24 124.0(13) . . . . ?
C1 C21 C23 C22 9.2(11) . . . . ?
N24 C23 C25 O26 18(3) . . . . ?
C22 C23 C25 O26 148(2) . . . . ?
C21 C23 C25 O26 -113(2) . . . . ?
N24 C23 C25 O27 -175.4(15) . . . . ?
C22 C23 C25 O27 -46(2) . . . . ?
C21 C23 C25 O27 53(2) . . . . ?
O26 C25 O27 C28 -6(3) . . . . ?
C23 C25 O27 C28 -172.7(15) . . . . ?
